data_7160040
loop_
_publ_author_name
'Saha, Ratnakar'
'Hembram, Bhairab Chand'
'Panda, Surajit'
'Jana, Narayan Ch'
'Bagh, Bidraha'

_publ_section_title
;
 Iron- and base-catalyzed <i>C</i>(&#x3b1;)-alkylation and one-pot
 sequential alkylation-hydroxylation of oxindoles with secondary alcohols.
;
_journal_issue 31
_journal_name_full 'Organic &amp; biomolecular chemistry'
_journal_page_first 6321
_journal_page_last 6330
_journal_paper_doi 10.1039/d4ob00957f
_journal_volume 22
_journal_year 2024
_chemical_formula_moiety '2(C16 H15 N O2)'
_chemical_formula_sum 'C32 H30 N2 O4'
_chemical_formula_weight 506.58
_space_group_crystal_system monoclinic
_space_group_IT_number 9
_space_group_name_Hall 'I -2ya'
_space_group_name_H-M_alt 'I 1 a 1'
_atom_sites_solution_hydrogens geom
_atom_sites_solution_primary dual
_audit_creation_date 2024-03-01
_audit_creation_method
;
Olex2 1.5-ac5-021
(compiled 2022.02.15 svn.rf212a0ae for Rigaku Oxford Diffraction, GUI svn.r6439)
;
_audit_update_record
;
2024-05-09 deposited with the CCDC.	2024-07-11 downloaded from the CCDC.
;
_cell_angle_alpha 90
_cell_angle_beta 95.182(2)
_cell_angle_gamma 90
_cell_formula_units_Z 4
_cell_length_a 7.2634(2)
_cell_length_b 24.2647(7)
_cell_length_c 14.6681(4)
_cell_measurement_reflns_used 6931
_cell_measurement_temperature 100.04(10)
_cell_measurement_theta_max 77.9360
_cell_measurement_theta_min 6.0460
_cell_volume 2574.60(12)
_computing_cell_refinement 'CrysAlisPro 1.171.42.49 (Rigaku OD, 2022)'
_computing_data_collection 'CrysAlisPro 1.171.42.49 (Rigaku OD, 2022)'
_computing_data_reduction 'CrysAlisPro 1.171.42.49 (Rigaku OD, 2022)'
_computing_molecular_graphics 'Olex2 1.5-ac5-021 (Dolomanov et al., 2009)'
_computing_publication_material 'Olex2 1.5-ac5-021 (Dolomanov et al., 2009)'
_computing_structure_refinement 'SHELXL 2014/7 (Sheldrick, 2015)'
_computing_structure_solution 'SHELXT 2014/5 (Sheldrick, 2014)'
_diffrn_ambient_environment N~2~
_diffrn_ambient_temperature 100.04(10)
_diffrn_detector 'Hybrid Pixel Array Detector'
_diffrn_detector_area_resol_mean 5.8140
_diffrn_detector_type 'Pilatus 200K'
_diffrn_measured_fraction_theta_full 1.000
_diffrn_measured_fraction_theta_max 0.978
_diffrn_measurement_details
;
List of Runs (angles in degrees, time in seconds):

  # Type    Start    End  Width  t~exp~   \w     \q     \k     \f   Frames
#--------------------------------------------------------------------------
  1  \w    -75.00  13.00   0.50    0.20    --  -38.50 103.00  10.00  176
  2  \w      8.00  87.00   0.50    0.20    --   49.56-103.00 -92.00  158
  3  \w    104.00 175.00   0.50    0.92    --  107.46 103.00  10.00  142
  4  \w     40.00 108.00   0.50    0.92    --  107.46-103.00 -92.00  136
  5  \w    -42.00  28.00   0.50    0.20    --  -38.50  37.00-180.00  140
  6  \w    -44.00  31.00   0.50    0.20    --  -38.50  19.00 150.00  150
  7  \w    -42.00  28.00   0.50    0.20    --  -38.50  37.00 -30.00  140
  8  \w    -17.00  53.00   0.50    0.20    --   49.56 -37.00-180.00  140
  9  \w     43.00 112.00   0.50    0.92    --  107.46 -45.00  90.00  138
 10  \w     39.00 107.00   0.50    0.92    --  107.46 -94.00 -60.00  136
 11  \w     45.00 121.00   0.50    0.92    --  107.46 -61.00 -90.00  152
 12  \w     39.00 111.00   0.50    0.92    --  107.46 -30.00-180.00  144
 13  \w    103.00 172.00   0.50    0.92    --  107.46  77.00-180.00  138
 14  \w     45.00 113.00   0.50    0.92    --  107.46-125.00  90.00  136
 15  \w     43.00 112.00   0.50    0.92    --  107.46 -45.00  30.00  138
 16  \w     39.00  98.00   0.50    0.92    --  107.46 -94.00-180.00  118
 17  \w     42.00 104.00   0.50    0.92    --  107.46 -30.00  90.00  124
 18  \w     45.00 120.00   0.50    0.92    --  107.46 -61.00  30.00  150
;
_diffrn_measurement_device 'four-circle diffractometer'
_diffrn_measurement_device_type 'SuperNova, Dual, Cu at home/near, Pilatus 200K'
_diffrn_measurement_method '\w scans'
_diffrn_orient_matrix_type 'CrysAlisPro convention (1999,Acta A55,543-557)'
_diffrn_orient_matrix_UB_11 -0.0513273000
_diffrn_orient_matrix_UB_12 -0.0459923000
_diffrn_orient_matrix_UB_13 0.0656080000
_diffrn_orient_matrix_UB_21 0.0304219000
_diffrn_orient_matrix_UB_22 0.0400903000
_diffrn_orient_matrix_UB_23 0.0813146000
_diffrn_orient_matrix_UB_31 -0.2044894000
_diffrn_orient_matrix_UB_32 0.0175220000
_diffrn_orient_matrix_UB_33 -0.0142989000
_diffrn_radiation_monochromator mirror
_diffrn_radiation_probe x-ray
_diffrn_radiation_type 'Cu K\a'
_diffrn_radiation_wavelength 1.54184
_diffrn_reflns_av_R_equivalents 0.0592
_diffrn_reflns_av_unetI/netI 0.0586
_diffrn_reflns_Laue_measured_fraction_full 1.000
_diffrn_reflns_Laue_measured_fraction_max 0.978
_diffrn_reflns_limit_h_max 4
_diffrn_reflns_limit_h_min -9
_diffrn_reflns_limit_k_max 30
_diffrn_reflns_limit_k_min -25
_diffrn_reflns_limit_l_max 18
_diffrn_reflns_limit_l_min -18
_diffrn_reflns_number 10691
_diffrn_reflns_point_group_measured_fraction_full 0.632
_diffrn_reflns_point_group_measured_fraction_max 0.607
_diffrn_reflns_theta_full 67.684
_diffrn_reflns_theta_max 78.258
_diffrn_reflns_theta_min 3.532
_diffrn_source 'micro-focus sealed X-ray tube'
_diffrn_source_type 'SuperNova (Cu) X-ray Source'
_exptl_absorpt_coefficient_mu 0.693
_exptl_absorpt_correction_T_max 1.00000
_exptl_absorpt_correction_T_min 0.78355
_exptl_absorpt_correction_type multi-scan
_exptl_absorpt_process_details
;
CrysAlisPro 1.171.42.49 (Rigaku Oxford Diffraction, 2022)
Empirical absorption correction using spherical harmonics,
implemented in SCALE3 ABSPACK scaling algorithm.
;
_exptl_crystal_colour white
_exptl_crystal_colour_primary white
_exptl_crystal_density_diffrn 1.307
_exptl_crystal_description needle
_exptl_crystal_F_000 1072
_exptl_crystal_size_max 0.2
_exptl_crystal_size_mid 0.2
_exptl_crystal_size_min 0.1
_refine_diff_density_max 0.224
_refine_diff_density_min -0.214
_refine_diff_density_rms 0.046
_refine_ls_abs_structure_details
;
 Classical Flack method preferred over Parsons because s.u. lower.
;
_refine_ls_abs_structure_Flack -0.2(3)
_refine_ls_extinction_method none
_refine_ls_goodness_of_fit_ref 1.074
_refine_ls_hydrogen_treatment constr
_refine_ls_matrix_type full
_refine_ls_number_parameters 347
_refine_ls_number_reflns 3351
_refine_ls_number_restraints 2
_refine_ls_restrained_S_all 1.074
_refine_ls_R_factor_all 0.0485
_refine_ls_R_factor_gt 0.0436
_refine_ls_shift/su_max 0.000
_refine_ls_shift/su_mean 0.000
_refine_ls_structure_factor_coef Fsqd
_refine_ls_weighting_details 'w=1/[\s^2^(Fo^2^)+(0.0626P)^2^+0.2116P] where P=(Fo^2^+2Fc^2^)/3'
_refine_ls_weighting_scheme calc
_refine_ls_wR_factor_gt 0.1102
_refine_ls_wR_factor_ref 0.1155
_reflns_Friedel_coverage 0.237
_reflns_Friedel_fraction_full 0.262
_reflns_Friedel_fraction_max 0.233
_reflns_number_gt 3043
_reflns_number_total 3351
_reflns_threshold_expression 'I > 2\s(I)'
_cod_data_source_file d4ob00957f2.cif
_cod_data_source_block bb-rs_p3
_cod_depositor_comments 'Adding full bibliography for 7160038--7160040.cif.'
_cod_database_code 7160040
_shelx_shelxl_version_number 2014/7
_chemical_oxdiff_formula 'C H N O'
_shelx_space_group_comment
;
The symmetry employed for this shelxl refinement is uniquely defined
by the following loop, which should always be used as a source of
symmetry information in preference to the above space-group names.
They are only intended as comments.
;
_shelx_estimated_absorpt_t_max 0.934
_shelx_estimated_absorpt_t_min 0.874
_olex2_refinement_description
;
1. Fixed Uiso
 At 1.2 times of:
  All C(H) groups, All N(H) groups
 At 1.5 times of:
  All C(H,H,H) groups, All O(H) groups
2.a Ternary CH refined with riding coordinates:
 C9B(H9B), C9A(H9A)
2.b Aromatic/amide H refined with riding coordinates:
 N1A(H1A), N1B(H1B), C6B(H6B), C12B(H12B), C7B(H7B), C16A(H16A), C6A(H6A),
 C14B(H14B), C15A(H15A), C4B(H4B), C5B(H5B), C7A(H7A), C4A(H4A), C16B(H16B),
 C5A(H5A), C12A(H12A), C13B(H13B), C15B(H15B), C14A(H14A), C13A(H13A)
2.c Idealised Me refined as rotating group:
 C10A(H10D,H10E,H10F), C10B(H10A,H10B,H10C)
2.d Idealised tetrahedral OH refined as rotating group:
 O2B(H2B), O2A(H2A)
;
_olex2_submission_special_instructions 'No special instructions were received'
_oxdiff_exptl_absorpt_empirical_details
;
Empirical correction (ABSPACK) includes:
- Absorption correction using spherical harmonics
- Frame scaling
;
_oxdiff_exptl_absorpt_empirical_full_max 1.282
_oxdiff_exptl_absorpt_empirical_full_min 0.714

loop_
_space_group_symop_operation_xyz
'x, y, z'
'x+1/2, -y, z'
'x+1/2, y+1/2, z+1/2'
'x+1, -y+1/2, z+1/2'

loop_
_atom_site_label
_atom_site_type_symbol
_atom_site_fract_x
_atom_site_fract_y
_atom_site_fract_z
_atom_site_U_iso_or_equiv
_atom_site_adp_type
_atom_site_occupancy
_atom_site_site_symmetry_order
_atom_site_calc_flag
_atom_site_refinement_flags_posn
_atom_site_refinement_flags_adp
_atom_site_refinement_flags_occupancy
_atom_site_disorder_assembly
_atom_site_disorder_group
O2B O 1.0871(3) 0.59133(8) 0.42010(14) 0.0252(4) Uani 1 1 d . . . . .
H2B H 1.1389 0.5607 0.4149 0.038 Uiso 1 1 calc R U . . .
O1B O 0.8136(3) 0.49914(8) 0.39079(15) 0.0264(4) Uani 1 1 d . . . . .
O2A O 1.4398(3) 0.58716(8) 0.58099(15) 0.0270(4) Uani 1 1 d . . . . .
H2A H 1.4956 0.5571 0.5904 0.041 Uiso 1 1 calc R U . . .
O1A O 1.1735(3) 0.49926(8) 0.61979(15) 0.0276(4) Uani 1 1 d . . . . .
N1A N 0.9848(3) 0.57544(10) 0.61898(17) 0.0260(5) Uani 1 1 d . . . . .
H1A H 0.8770 0.5587 0.6167 0.031 Uiso 1 1 calc R U . . .
N1B N 0.6246(3) 0.57430(10) 0.40148(17) 0.0250(5) Uani 1 1 d . . . . .
H1B H 0.5237 0.5569 0.4142 0.030 Uiso 1 1 calc R U . . .
C1A C 1.1485(4) 0.54953(12) 0.62458(19) 0.0243(5) Uani 1 1 d . . . . .
C3A C 1.1964(4) 0.64550(12) 0.6277(2) 0.0271(6) Uani 1 1 d . . . . .
C1B C 0.7832(4) 0.54907(11) 0.38611(19) 0.0235(5) Uani 1 1 d . . . . .
C2A C 1.3036(4) 0.59271(12) 0.6430(2) 0.0251(6) Uani 1 1 d . . . . .
C6B C 0.5526(4) 0.72542(13) 0.3988(2) 0.0351(7) Uani 1 1 d . . . . .
H6B H 0.4636 0.7532 0.4073 0.042 Uiso 1 1 calc R U . . .
C11A C 1.2434(4) 0.59189(13) 0.8120(2) 0.0287(6) Uani 1 1 d . . . . .
C8A C 1.0084(4) 0.63303(12) 0.6172(2) 0.0266(6) Uani 1 1 d . . . . .
C12B C 0.7275(5) 0.63720(14) 0.1588(2) 0.0358(7) Uani 1 1 d . . . . .
H12B H 0.7860 0.6703 0.1806 0.043 Uiso 1 1 calc R U . . .
C7B C 0.5052(4) 0.67058(13) 0.4081(2) 0.0306(6) Uani 1 1 d . . . . .
H7B H 0.3855 0.6601 0.4229 0.037 Uiso 1 1 calc R U . . .
C16A C 1.2040(5) 0.64356(15) 0.8473(2) 0.0387(7) Uani 1 1 d . . . . .
H16A H 1.2656 0.6752 0.8269 0.046 Uiso 1 1 calc R U . . .
C8B C 0.6393(4) 0.63178(11) 0.3948(2) 0.0251(5) Uani 1 1 d . . . . .
C6A C 0.9341(5) 0.72747(14) 0.5997(2) 0.0389(7) Uani 1 1 d . . . . .
H6A H 0.8450 0.7561 0.5910 0.047 Uiso 1 1 calc R U . . .
C14B C 0.4881(5) 0.5920(2) 0.0612(2) 0.0496(10) Uani 1 1 d . . . . .
H14B H 0.3856 0.5939 0.0162 0.059 Uiso 1 1 calc R U . . .
C15A C 1.0771(6) 0.6495(2) 0.9111(3) 0.0553(12) Uani 1 1 d . . . . .
H15A H 1.0553 0.6849 0.9355 0.066 Uiso 1 1 calc R U . . .
C4B C 0.8627(4) 0.70065(12) 0.3650(2) 0.0310(6) Uani 1 1 d . . . . .
H4B H 0.9833 0.7110 0.3513 0.037 Uiso 1 1 calc R U . . .
C5B C 0.7284(4) 0.74061(13) 0.3772(3) 0.0364(7) Uani 1 1 d . . . . .
H5B H 0.7574 0.7785 0.3708 0.044 Uiso 1 1 calc R U . . .
C2B C 0.9233(4) 0.59345(11) 0.35987(19) 0.0235(5) Uani 1 1 d . . . . .
C7A C 0.8745(4) 0.67294(14) 0.6032(2) 0.0327(6) Uani 1 1 d . . . . .
H7A H 0.7468 0.6638 0.5963 0.039 Uiso 1 1 calc R U . . .
C3B C 0.8165(4) 0.64578(11) 0.3732(2) 0.0254(6) Uani 1 1 d . . . . .
C4A C 1.2543(4) 0.69945(13) 0.6227(2) 0.0322(6) Uani 1 1 d . . . . .
H4A H 1.3822 0.7083 0.6287 0.039 Uiso 1 1 calc R U . . .
C16B C 0.7035(5) 0.53892(15) 0.1602(2) 0.0351(7) Uani 1 1 d . . . . .
H16B H 0.7451 0.5040 0.1832 0.042 Uiso 1 1 calc R U . . .
C10A C 1.5595(4) 0.61834(15) 0.7674(2) 0.0367(7) Uani 1 1 d . . . . .
H10D H 1.6560 0.6066 0.7290 0.055 Uiso 1 1 calc R U . . .
H10E H 1.6031 0.6131 0.8320 0.055 Uiso 1 1 calc R U . . .
H10F H 1.5311 0.6574 0.7561 0.055 Uiso 1 1 calc R U . . .
C5A C 1.1204(5) 0.74087(14) 0.6087(2) 0.0379(7) Uani 1 1 d . . . . .
H5A H 1.1574 0.7783 0.6052 0.045 Uiso 1 1 calc R U . . .
C9B C 0.9641(4) 0.58200(12) 0.2596(2) 0.0261(6) Uani 1 1 d . . . . .
H9B H 1.0056 0.5428 0.2576 0.031 Uiso 1 1 calc R U . . .
C11B C 0.7942(4) 0.58665(13) 0.1920(2) 0.0282(6) Uani 1 1 d . . . . .
C12A C 1.1458(5) 0.54709(16) 0.8422(2) 0.0384(7) Uani 1 1 d . . . . .
H12A H 1.1691 0.5114 0.8194 0.046 Uiso 1 1 calc R U . . .
C9A C 1.3854(4) 0.58390(12) 0.7442(2) 0.0281(6) Uani 1 1 d . . . . .
H9A H 1.4247 0.5444 0.7491 0.034 Uiso 1 1 calc R U . . .
C10B C 1.1247(4) 0.61699(15) 0.2310(2) 0.0342(7) Uani 1 1 d . . . . .
H10A H 1.0956 0.6561 0.2377 0.051 Uiso 1 1 calc R U . . .
H10B H 1.1439 0.6092 0.1669 0.051 Uiso 1 1 calc R U . . .
H10C H 1.2374 0.6080 0.2700 0.051 Uiso 1 1 calc R U . . .
C13B C 0.5752(5) 0.63970(18) 0.0939(2) 0.0441(8) Uani 1 1 d . . . . .
H13B H 0.5308 0.6745 0.0719 0.053 Uiso 1 1 calc R U . . .
C15B C 0.5520(5) 0.54190(19) 0.0947(2) 0.0467(9) Uani 1 1 d . . . . .
H15B H 0.4923 0.5090 0.0730 0.056 Uiso 1 1 calc R U . . .
C14A C 0.9822(5) 0.6047(3) 0.9399(3) 0.0638(14) Uani 1 1 d . . . . .
H14A H 0.8944 0.6092 0.9836 0.077 Uiso 1 1 calc R U . . .
C13A C 1.0153(5) 0.5535(2) 0.9049(3) 0.0578(12) Uani 1 1 d . . . . .
H13A H 0.9488 0.5224 0.9237 0.069 Uiso 1 1 calc R U . . .

loop_
_atom_site_aniso_label
_atom_site_aniso_U_11
_atom_site_aniso_U_22
_atom_site_aniso_U_33
_atom_site_aniso_U_23
_atom_site_aniso_U_13
_atom_site_aniso_U_12
O2B 0.0229(9) 0.0261(10) 0.0260(10) -0.0012(8) -0.0013(7) 0.0015(8)
O1B 0.0233(9) 0.0214(9) 0.0344(11) 0.0011(8) 0.0018(8) 0.0004(8)
O2A 0.0236(9) 0.0270(10) 0.0314(11) 0.0015(8) 0.0072(7) 0.0016(8)
O1A 0.0241(9) 0.0265(10) 0.0325(11) -0.0020(8) 0.0046(8) -0.0008(8)
N1A 0.0247(11) 0.0294(12) 0.0239(11) -0.0025(9) 0.0019(9) -0.0028(10)
N1B 0.0235(11) 0.0254(11) 0.0263(12) -0.0019(9) 0.0025(9) -0.0004(9)
C1A 0.0225(12) 0.0272(13) 0.0239(12) -0.0001(11) 0.0054(10) -0.0009(11)
C3A 0.0308(14) 0.0252(13) 0.0254(13) -0.0002(11) 0.0026(11) 0.0008(11)
C1B 0.0235(12) 0.0259(13) 0.0209(12) 0.0008(11) 0.0013(9) -0.0021(10)
C2A 0.0229(12) 0.0261(13) 0.0265(13) -0.0030(11) 0.0029(10) -0.0019(10)
C6B 0.0327(15) 0.0279(14) 0.0429(18) -0.0029(13) -0.0066(13) 0.0080(12)
C11A 0.0241(13) 0.0373(15) 0.0235(14) 0.0019(11) -0.0043(10) 0.0003(11)
C8A 0.0291(13) 0.0275(14) 0.0230(13) -0.0011(11) 0.0012(10) 0.0028(11)
C12B 0.0343(16) 0.0408(17) 0.0316(16) 0.0039(13) 0.0002(12) -0.0004(13)
C7B 0.0261(13) 0.0315(15) 0.0330(16) -0.0006(12) -0.0042(11) 0.0043(12)
C16A 0.0413(17) 0.0437(19) 0.0298(16) -0.0047(14) -0.0031(13) 0.0117(14)
C8B 0.0246(12) 0.0228(13) 0.0271(13) -0.0015(11) -0.0021(10) -0.0002(11)
C6A 0.0498(19) 0.0331(16) 0.0335(17) -0.0023(13) 0.0012(14) 0.0162(15)
C14B 0.0276(16) 0.094(3) 0.0265(16) 0.0032(18) -0.0021(12) -0.0047(17)
C15A 0.052(2) 0.084(3) 0.0289(18) -0.0068(19) -0.0044(15) 0.034(2)
C4B 0.0268(13) 0.0264(14) 0.0388(16) 0.0013(12) -0.0018(11) -0.0026(11)
C5B 0.0369(16) 0.0224(14) 0.0481(19) 0.0003(13) -0.0057(14) 0.0013(12)
C2B 0.0231(12) 0.0254(13) 0.0216(13) 0.0011(10) 0.0008(10) -0.0021(10)
C7A 0.0305(14) 0.0395(16) 0.0277(14) -0.0038(12) -0.0003(11) 0.0088(13)
C3B 0.0259(13) 0.0244(13) 0.0252(13) -0.0005(11) -0.0018(10) 0.0010(11)
C4A 0.0388(15) 0.0274(14) 0.0305(15) -0.0014(12) 0.0030(12) -0.0009(13)
C16B 0.0344(15) 0.0427(17) 0.0278(15) 0.0004(13) 0.0008(12) -0.0086(14)
C10A 0.0293(14) 0.0439(18) 0.0360(17) -0.0041(14) -0.0014(12) -0.0071(13)
C5A 0.055(2) 0.0267(14) 0.0315(16) -0.0013(12) 0.0043(14) 0.0048(14)
C9B 0.0251(13) 0.0285(14) 0.0247(13) 0.0018(11) 0.0027(10) -0.0009(11)
C11B 0.0263(13) 0.0366(15) 0.0217(13) 0.0006(12) 0.0034(11) -0.0026(11)
C12A 0.0356(16) 0.052(2) 0.0274(15) 0.0035(14) 0.0008(12) -0.0121(14)
C9A 0.0253(13) 0.0245(13) 0.0341(15) -0.0011(11) -0.0003(11) 0.0027(11)
C10B 0.0273(14) 0.0436(17) 0.0322(16) 0.0031(13) 0.0055(11) -0.0050(12)
C13B 0.0384(17) 0.063(2) 0.0297(16) 0.0094(16) -0.0019(13) 0.0100(16)
C15B 0.0410(18) 0.072(3) 0.0261(16) -0.0009(16) -0.0023(13) -0.0221(18)
C14A 0.0294(17) 0.134(5) 0.0278(17) -0.003(2) 0.0020(13) 0.017(2)
C13A 0.0345(17) 0.104(4) 0.0350(19) 0.007(2) 0.0033(15) -0.018(2)

loop_
_atom_type_symbol
_atom_type_description
_atom_type_scat_dispersion_real
_atom_type_scat_dispersion_imag
_atom_type_scat_source
C C 0.0181 0.0091 'International Tables Vol C Tables 4.2.6.8 and 6.1.1.4'
H H 0.0000 0.0000 'International Tables Vol C Tables 4.2.6.8 and 6.1.1.4'
N N 0.0311 0.0180 'International Tables Vol C Tables 4.2.6.8 and 6.1.1.4'
O O 0.0492 0.0322 'International Tables Vol C Tables 4.2.6.8 and 6.1.1.4'

loop_
_geom_angle_atom_site_label_1
_geom_angle_atom_site_label_2
_geom_angle_atom_site_label_3
_geom_angle
_geom_angle_site_symmetry_1
_geom_angle_site_symmetry_3
_geom_angle_publ_flag
C2B O2B H2B 109.5 . . ?
C2A O2A H2A 109.5 . . ?
C1A N1A H1A 124.5 . . ?
C1A N1A C8A 111.0(2) . . ?
C8A N1A H1A 124.5 . . ?
C1B N1B H1B 124.1 . . ?
C1B N1B C8B 111.7(2) . . ?
C8B N1B H1B 124.1 . . ?
O1A C1A N1A 126.4(3) . . ?
O1A C1A C2A 124.8(2) . . ?
N1A C1A C2A 108.8(2) . . ?
C8A C3A C2A 108.7(2) . . ?
C4A C3A C2A 131.3(3) . . ?
C4A C3A C8A 120.1(3) . . ?
O1B C1B N1B 126.3(3) . . ?
O1B C1B C2B 125.2(2) . . ?
N1B C1B C2B 108.5(2) . . ?
O2A C2A C1A 111.4(2) . . ?
O2A C2A C3A 111.6(2) . . ?
O2A C2A C9A 111.8(2) . . ?
C1A C2A C9A 106.4(2) . . ?
C3A C2A C1A 101.0(2) . . ?
C3A C2A C9A 114.0(2) . . ?
C7B C6B H6B 119.4 . . ?
C7B C6B C5B 121.2(3) . . ?
C5B C6B H6B 119.4 . . ?
C16A C11A C9A 122.3(3) . . ?
C12A C11A C16A 117.2(3) . . ?
C12A C11A C9A 120.5(3) . . ?
C3A C8A N1A 109.5(2) . . ?
C7A C8A N1A 128.0(3) . . ?
C7A C8A C3A 122.5(3) . . ?
C11B C12B H12B 119.7 . . ?
C11B C12B C13B 120.5(3) . . ?
C13B C12B H12B 119.7 . . ?
C6B C7B H7B 121.4 . . ?
C8B C7B C6B 117.1(3) . . ?
C8B C7B H7B 121.4 . . ?
C11A C16A H16A 119.4 . . ?
C15A C16A C11A 121.1(4) . . ?
C15A C16A H16A 119.4 . . ?
C7B C8B N1B 127.5(3) . . ?
C7B C8B C3B 122.9(3) . . ?
C3B C8B N1B 109.6(2) . . ?
C7A C6A H6A 119.2 . . ?
C5A C6A H6A 119.2 . . ?
C5A C6A C7A 121.5(3) . . ?
C13B C14B H14B 120.5 . . ?
C15B C14B H14B 120.5 . . ?
C15B C14B C13B 119.1(3) . . ?
C16A C15A H15A 119.6 . . ?
C14A C15A C16A 120.8(4) . . ?
C14A C15A H15A 119.6 . . ?
C5B C4B H4B 120.7 . . ?
C3B C4B H4B 120.7 . . ?
C3B C4B C5B 118.6(3) . . ?
C6B C5B C4B 120.7(3) . . ?
C6B C5B H5B 119.7 . . ?
C4B C5B H5B 119.7 . . ?
O2B C2B C1B 110.6(2) . . ?
O2B C2B C3B 111.2(2) . . ?
O2B C2B C9B 111.3(2) . . ?
C3B C2B C1B 101.3(2) . . ?
C3B C2B C9B 114.7(2) . . ?
C9B C2B C1B 107.2(2) . . ?
C8A C7A C6A 117.1(3) . . ?
C8A C7A H7A 121.4 . . ?
C6A C7A H7A 121.4 . . ?
C8B C3B C2B 108.7(2) . . ?
C4B C3B C8B 119.4(3) . . ?
C4B C3B C2B 131.9(3) . . ?
C3A C4A H4A 120.7 . . ?
C3A C4A C5A 118.6(3) . . ?
C5A C4A H4A 120.7 . . ?
C11B C16B H16B 119.7 . . ?
C11B C16B C15B 120.5(3) . . ?
C15B C16B H16B 119.7 . . ?
H10D C10A H10E 109.5 . . ?
H10D C10A H10F 109.5 . . ?
H10E C10A H10F 109.5 . . ?
C9A C10A H10D 109.5 . . ?
C9A C10A H10E 109.5 . . ?
C9A C10A H10F 109.5 . . ?
C6A C5A C4A 120.3(3) . . ?
C6A C5A H5A 119.9 . . ?
C4A C5A H5A 119.9 . . ?
C2B C9B H9B 106.4 . . ?
C11B C9B C2B 113.1(2) . . ?
C11B C9B H9B 106.4 . . ?
C11B C9B C10B 112.0(2) . . ?
C10B C9B C2B 112.1(2) . . ?
C10B C9B H9B 106.4 . . ?
C12B C11B C16B 118.5(3) . . ?
C12B C11B C9B 122.2(3) . . ?
C16B C11B C9B 119.4(3) . . ?
C11A C12A H12A 119.3 . . ?
C13A C12A C11A 121.4(4) . . ?
C13A C12A H12A 119.3 . . ?
C2A C9A H9A 106.4 . . ?
C11A C9A C2A 112.6(2) . . ?
C11A C9A C10A 112.6(3) . . ?
C11A C9A H9A 106.4 . . ?
C10A C9A C2A 111.9(3) . . ?
C10A C9A H9A 106.4 . . ?
C9B C10B H10A 109.5 . . ?
C9B C10B H10B 109.5 . . ?
C9B C10B H10C 109.5 . . ?
H10A C10B H10B 109.5 . . ?
H10A C10B H10C 109.5 . . ?
H10B C10B H10C 109.5 . . ?
C12B C13B H13B 119.7 . . ?
C14B C13B C12B 120.7(4) . . ?
C14B C13B H13B 119.7 . . ?
C14B C15B C16B 120.7(4) . . ?
C14B C15B H15B 119.6 . . ?
C16B C15B H15B 119.6 . . ?
C15A C14A H14A 120.3 . . ?
C15A C14A C13A 119.3(4) . . ?
C13A C14A H14A 120.3 . . ?
C12A C13A H13A 119.9 . . ?
C14A C13A C12A 120.2(4) . . ?
C14A C13A H13A 119.9 . . ?

loop_
_geom_bond_atom_site_label_1
_geom_bond_atom_site_label_2
_geom_bond_distance
_geom_bond_site_symmetry_2
_geom_bond_publ_flag
O2B H2B 0.8400 . ?
O2B C2B 1.417(3) . ?
O1B C1B 1.232(3) . ?
O2A H2A 0.8400 . ?
O2A C2A 1.410(3) . ?
O1A C1A 1.236(3) . ?
N1A H1A 0.8800 . ?
N1A C1A 1.341(4) . ?
N1A C8A 1.409(4) . ?
N1B H1B 0.8800 . ?
N1B C1B 1.341(4) . ?
N1B C8B 1.403(4) . ?
C1A C2A 1.545(4) . ?
C3A C2A 1.506(4) . ?
C3A C8A 1.393(4) . ?
C3A C4A 1.379(4) . ?
C1B C2B 1.554(4) . ?
C2A C9A 1.562(4) . ?
C6B H6B 0.9500 . ?
C6B C7B 1.384(5) . ?
C6B C5B 1.393(5) . ?
C11A C16A 1.395(5) . ?
C11A C12A 1.391(5) . ?
C11A C9A 1.510(4) . ?
C8A C7A 1.375(4) . ?
C12B H12B 0.9500 . ?
C12B C11B 1.391(5) . ?
C12B C13B 1.395(5) . ?
C7B H7B 0.9500 . ?
C7B C8B 1.382(4) . ?
C16A H16A 0.9500 . ?
C16A C15A 1.380(5) . ?
C8B C3B 1.395(4) . ?
C6A H6A 0.9500 . ?
C6A C7A 1.395(5) . ?
C6A C5A 1.386(5) . ?
C14B H14B 0.9500 . ?
C14B C13B 1.383(6) . ?
C14B C15B 1.377(7) . ?
C15A H15A 0.9500 . ?
C15A C14A 1.373(8) . ?
C4B H4B 0.9500 . ?
C4B C5B 1.399(5) . ?
C4B C3B 1.381(4) . ?
C5B H5B 0.9500 . ?
C2B C3B 1.510(4) . ?
C2B C9B 1.552(4) . ?
C7A H7A 0.9500 . ?
C4A H4A 0.9500 . ?
C4A C5A 1.401(5) . ?
C16B H16B 0.9500 . ?
C16B C11B 1.392(5) . ?
C16B C15B 1.396(5) . ?
C10A H10D 0.9800 . ?
C10A H10E 0.9800 . ?
C10A H10F 0.9800 . ?
C10A C9A 1.528(4) . ?
C5A H5A 0.9500 . ?
C9B H9B 1.0000 . ?
C9B C11B 1.515(4) . ?
C9B C10B 1.531(4) . ?
C12A H12A 0.9500 . ?
C12A C13A 1.388(5) . ?
C9A H9A 1.0000 . ?
C10B H10A 0.9800 . ?
C10B H10B 0.9800 . ?
C10B H10C 0.9800 . ?
C13B H13B 0.9500 . ?
C15B H15B 0.9500 . ?
C14A H14A 0.9500 . ?
C14A C13A 1.375(8) . ?
C13A H13A 0.9500 . ?

loop_
_geom_torsion_atom_site_label_1
_geom_torsion_atom_site_label_2
_geom_torsion_atom_site_label_3
_geom_torsion_atom_site_label_4
_geom_torsion
_geom_torsion_site_symmetry_1
_geom_torsion_site_symmetry_2
_geom_torsion_site_symmetry_3
_geom_torsion_site_symmetry_4
_geom_torsion_publ_flag
O2B C2B C3B C8B -122.4(2) . . . . ?
O2B C2B C3B C4B 59.8(4) . . . . ?
O2B C2B C9B C11B -177.2(2) . . . . ?
O2B C2B C9B C10B -49.3(3) . . . . ?
O1B C1B C2B O2B -57.6(4) . . . . ?
O1B C1B C2B C3B -175.6(3) . . . . ?
O1B C1B C2B C9B 63.9(3) . . . . ?
O2A C2A C9A C11A 177.7(2) . . . . ?
O2A C2A C9A C10A 49.7(3) . . . . ?
O1A C1A C2A O2A 53.5(4) . . . . ?
O1A C1A C2A C3A 172.2(3) . . . . ?
O1A C1A C2A C9A -68.6(3) . . . . ?
N1A C1A C2A O2A -129.3(2) . . . . ?
N1A C1A C2A C3A -10.6(3) . . . . ?
N1A C1A C2A C9A 108.7(3) . . . . ?
N1A C8A C7A C6A -176.6(3) . . . . ?
N1B C1B C2B O2B 123.1(2) . . . . ?
N1B C1B C2B C3B 5.2(3) . . . . ?
N1B C1B C2B C9B -115.4(2) . . . . ?
N1B C8B C3B C4B -178.7(3) . . . . ?
N1B C8B C3B C2B 3.1(3) . . . . ?
C1A N1A C8A C3A -3.7(3) . . . . ?
C1A N1A C8A C7A 173.4(3) . . . . ?
C1A C2A C9A C11A -60.4(3) . . . . ?
C1A C2A C9A C10A 171.6(3) . . . . ?
C3A C2A C9A C11A 50.0(3) . . . . ?
C3A C2A C9A C10A -78.0(3) . . . . ?
C3A C8A C7A C6A 0.1(5) . . . . ?
C3A C4A C5A C6A -0.2(5) . . . . ?
C1B N1B C8B C7B -178.7(3) . . . . ?
C1B N1B C8B C3B 0.4(3) . . . . ?
C1B C2B C3B C8B -4.9(3) . . . . ?
C1B C2B C3B C4B 177.3(3) . . . . ?
C1B C2B C9B C11B 61.8(3) . . . . ?
C1B C2B C9B C10B -170.4(2) . . . . ?
C2A C3A C8A N1A -3.6(3) . . . . ?
C2A C3A C8A C7A 179.1(3) . . . . ?
C2A C3A C4A C5A -179.2(3) . . . . ?
C6B C7B C8B N1B 179.2(3) . . . . ?
C6B C7B C8B C3B 0.2(4) . . . . ?
C11A C16A C15A C14A -1.9(5) . . . . ?
C11A C12A C13A C14A -1.2(5) . . . . ?
C8A N1A C1A O1A -173.6(3) . . . . ?
C8A N1A C1A C2A 9.2(3) . . . . ?
C8A C3A C2A O2A 126.8(3) . . . . ?
C8A C3A C2A C1A 8.3(3) . . . . ?
C8A C3A C2A C9A -105.4(3) . . . . ?
C8A C3A C4A C5A 1.1(5) . . . . ?
C7B C6B C5B C4B -0.5(5) . . . . ?
C7B C8B C3B C4B 0.4(4) . . . . ?
C7B C8B C3B C2B -177.7(3) . . . . ?
C16A C11A C12A C13A -0.2(5) . . . . ?
C16A C11A C9A C2A -86.3(3) . . . . ?
C16A C11A C9A C10A 41.3(4) . . . . ?
C16A C15A C14A C13A 0.4(6) . . . . ?
C8B N1B C1B O1B 177.1(3) . . . . ?
C8B N1B C1B C2B -3.7(3) . . . . ?
C15A C14A C13A C12A 1.1(6) . . . . ?
C5B C6B C7B C8B -0.2(5) . . . . ?
C5B C4B C3B C8B -1.0(4) . . . . ?
C5B C4B C3B C2B 176.6(3) . . . . ?
C2B C9B C11B C12B 80.7(4) . . . . ?
C2B C9B C11B C16B -100.8(3) . . . . ?
C7A C6A C5A C4A -0.8(5) . . . . ?
C3B C4B C5B C6B 1.1(5) . . . . ?
C3B C2B C9B C11B -49.8(3) . . . . ?
C3B C2B C9B C10B 78.0(3) . . . . ?
C4A C3A C2A O2A -52.9(4) . . . . ?
C4A C3A C2A C1A -171.5(3) . . . . ?
C4A C3A C2A C9A 74.9(4) . . . . ?
C4A C3A C8A N1A 176.2(3) . . . . ?
C4A C3A C8A C7A -1.1(5) . . . . ?
C5A C6A C7A C8A 0.8(5) . . . . ?
C9B C2B C3B C8B 110.2(3) . . . . ?
C9B C2B C3B C4B -67.6(4) . . . . ?
C11B C12B C13B C14B -0.1(5) . . . . ?
C11B C16B C15B C14B -0.7(5) . . . . ?
C12A C11A C16A C15A 1.7(5) . . . . ?
C12A C11A C9A C2A 93.8(3) . . . . ?
C12A C11A C9A C10A -138.5(3) . . . . ?
C9A C11A C16A C15A -178.2(3) . . . . ?
C9A C11A C12A C13A 179.7(3) . . . . ?
C10B C9B C11B C12B -47.1(4) . . . . ?
C10B C9B C11B C16B 131.4(3) . . . . ?
C13B C12B C11B C16B -1.2(5) . . . . ?
C13B C12B C11B C9B 177.3(3) . . . . ?
C13B C14B C15B C16B -0.6(6) . . . . ?
C15B C14B C13B C12B 1.0(6) . . . . ?
C15B C16B C11B C12B 1.6(5) . . . . ?
C15B C16B C11B C9B -177.0(3) . . . . ?
